data_4340318
loop_
_publ_author_name
'He, Yuan-Chun'
'Yang, Jin'
'Liu, Ying-Ying'
'Ma, Jian-Fang'

_publ_section_title
;
 Series of solvent-induced single-crystal to single-crystal
 transformations with different sizes of solvent molecules.
;
_journal_issue 14
_journal_name_full 'Inorganic chemistry'
_journal_page_first 7527
_journal_page_last 7533
_journal_paper_doi 10.1021/ic5008457
_journal_volume 53
_journal_year 2014
_chemical_formula_moiety 'C36 H48 Cu3 N30 O6'
_chemical_formula_sum 'C36 H48 Cu3 N30 O6'
_chemical_formula_weight 1187.66
_chemical_name_systematic
;
 ?
;
_space_group_IT_number 14
_symmetry_cell_setting monoclinic
_symmetry_space_group_name_Hall '-P 2yn'
_symmetry_space_group_name_H-M 'P 1 21/n 1'
_atom_sites_solution_hydrogens geom
_atom_sites_solution_primary direct
_atom_sites_solution_secondary difmap
_audit_creation_method SHELXL-97
_cell_angle_alpha 90.00
_cell_angle_beta 91.130(3)
_cell_angle_gamma 90.00
_cell_formula_units_Z 2
_cell_length_a 13.1350(5)
_cell_length_b 14.8550(8)
_cell_length_c 15.3900(5)
_cell_measurement_reflns_used 3886
_cell_measurement_temperature 293(2)
_cell_measurement_theta_max 29.1826
_cell_measurement_theta_min 3.0392
_cell_volume 3002.3(2)
_computing_cell_refinement CrysAlis'
_computing_data_collection 'CrysAlis (Oxford Diffraction, 2006)'
_computing_data_reduction CrysAlis'
_computing_structure_refinement 'SHELXL-97 (Sheldrick, 2008)'
_computing_structure_solution 'SHELXL-97 (Sheldrick, 2008)'
_diffrn_ambient_temperature 293(2)
_diffrn_detector_area_resol_mean 10.0
_diffrn_measured_fraction_theta_full 0.975
_diffrn_measured_fraction_theta_max 0.975
_diffrn_measurement_device_type 'Oxford Diffraction Gemini R Ultra'
_diffrn_measurement_method '\w scan'
_diffrn_radiation_monochromator graphite
_diffrn_radiation_source 'fine-focus sealed tube'
_diffrn_radiation_type MoK\a
_diffrn_radiation_wavelength 0.71069
_diffrn_reflns_av_R_equivalents 0.0340
_diffrn_reflns_av_sigmaI/netI 0.0506
_diffrn_reflns_limit_h_max 12
_diffrn_reflns_limit_h_min -15
_diffrn_reflns_limit_k_max 17
_diffrn_reflns_limit_k_min -14
_diffrn_reflns_limit_l_max 18
_diffrn_reflns_limit_l_min -15
_diffrn_reflns_number 10779
_diffrn_reflns_theta_full 25.00
_diffrn_reflns_theta_max 25.02
_diffrn_reflns_theta_min 3.34
_exptl_absorpt_coefficient_mu 1.117
_exptl_absorpt_correction_T_max 0.8075
_exptl_absorpt_correction_T_min 0.7525
_exptl_absorpt_correction_type multi-scan
_exptl_absorpt_process_details
;
CrysAlis (Oxford Diffraction, 2006) 
;
_exptl_crystal_colour green
_exptl_crystal_density_diffrn 1.314
_exptl_crystal_density_method 'not measured'
_exptl_crystal_description block
_exptl_crystal_F_000 1218
_exptl_crystal_size_max 0.27
_exptl_crystal_size_mid 0.25
_exptl_crystal_size_min 0.20
_refine_diff_density_max 1.198
_refine_diff_density_min -0.920
_refine_diff_density_rms 0.095
_refine_ls_extinction_method none
_refine_ls_goodness_of_fit_ref 1.041
_refine_ls_hydrogen_treatment mixed
_refine_ls_matrix_type full
_refine_ls_number_parameters 349
_refine_ls_number_reflns 5170
_refine_ls_number_restraints 12
_refine_ls_restrained_S_all 1.041
_refine_ls_R_factor_all 0.0753
_refine_ls_R_factor_gt 0.0550
_refine_ls_shift/su_max 0.000
_refine_ls_shift/su_mean 0.000
_refine_ls_structure_factor_coef Fsqd
_refine_ls_weighting_details 'calc w=1/[\s^2^(Fo^2^)+(0.0943P)^2^+1.8271P] where P=(Fo^2^+2Fc^2^)/3'
_refine_ls_weighting_scheme calc
_refine_ls_wR_factor_gt 0.1421
_refine_ls_wR_factor_ref 0.1608
_reflns_number_gt 3954
_reflns_number_total 5170
_reflns_threshold_expression >2\s(I)
_cod_data_source_file ic5008457_si_002.cif
_cod_data_source_block Compound-(1)
_cod_depositor_comments 'Adding full bibliography for 4340318--4340326.cif.'
_cod_original_sg_symbol_H-M 'P 21/n'
_cod_database_code 4340318

loop_
_symmetry_equiv_pos_as_xyz
'x, y, z'
'-x+1/2, y+1/2, -z+1/2'
'-x, -y, -z'
'x-1/2, -y-1/2, z-1/2'

loop_
_atom_site_label
_atom_site_type_symbol
_atom_site_fract_x
_atom_site_fract_y
_atom_site_fract_z
_atom_site_U_iso_or_equiv
_atom_site_adp_type
_atom_site_occupancy
_atom_site_symmetry_multiplicity
_atom_site_calc_flag
_atom_site_refinement_flags
Cu1 Cu 0.5000 0.0000 0.5000 0.0247(2) Uani 1 2 d S
Cu2 Cu 0.51775(3) 0.20819(3) 0.40293(3) 0.03241(19) Uani 1 1 d .
C1 C 0.8843(4) 0.3115(3) 0.7483(3) 0.0494(12) Uani 1 1 d .
H1 H 0.9090 0.3702 0.7495 0.059 Uiso 1 1 calc R
C2 C 0.8151(4) 0.2886(3) 0.6851(3) 0.0511(13) Uani 1 1 d .
H2 H 0.7944 0.3304 0.6433 0.061 Uiso 1 1 calc R
C3 C 0.7766(3) 0.2028(3) 0.6840(3) 0.0395(10) Uani 1 1 d .
C4 C 0.8091(4) 0.1432(3) 0.7474(3) 0.0556(13) Uani 1 1 d .
H4 H 0.7835 0.0848 0.7487 0.067 Uiso 1 1 calc R
C5 C 0.8801(4) 0.1711(3) 0.8086(3) 0.0530(13) Uani 1 1 d .
H5 H 0.9019 0.1307 0.8513 0.064 Uiso 1 1 calc R
C6 C 0.7022(3) 0.1730(3) 0.6166(3) 0.0386(10) Uani 1 1 d .
C7 C 0.1520(4) 0.2312(3) 0.7672(3) 0.0457(11) Uani 1 1 d .
H7 H 0.1244 0.2817 0.7398 0.055 Uiso 1 1 calc R
C8 C 0.2171(4) 0.1780(3) 0.7215(3) 0.0485(12) Uani 1 1 d .
H8 H 0.2325 0.1924 0.6644 0.058 Uiso 1 1 calc R
C9 C 0.2600(3) 0.1030(3) 0.7605(3) 0.0378(10) Uani 1 1 d .
C10 C 0.2338(4) 0.0855(3) 0.8468(3) 0.0478(12) Uani 1 1 d .
H10 H 0.2614 0.0361 0.8761 0.057 Uiso 1 1 calc R
C11 C 0.1673(4) 0.1416(3) 0.8873(3) 0.0467(11) Uani 1 1 d .
H11 H 0.1500 0.1288 0.9443 0.056 Uiso 1 1 calc R
C12 C 0.3300(3) 0.0451(3) 0.7127(2) 0.0336(9) Uani 1 1 d .
C13 C 0.4490(5) 0.3116(5) 0.5709(4) 0.0733(17) Uani 1 1 d .
H13 H 0.4188 0.2557 0.5791 0.088 Uiso 1 1 calc R
C14 C 0.4535(8) 0.3274(6) 0.7265(5) 0.1151(16) Uani 1 1 d U
H14A H 0.4732 0.3725 0.7683 0.173 Uiso 1 1 calc R
H14B H 0.4918 0.2734 0.7372 0.173 Uiso 1 1 calc R
H14C H 0.3821 0.3148 0.7315 0.173 Uiso 1 1 calc R
C15 C 0.5225(7) 0.4441(6) 0.6336(5) 0.1140(16) Uani 1 1 d U
H15A H 0.5317 0.4702 0.6902 0.171 Uiso 1 1 calc R
H15B H 0.4815 0.4834 0.5978 0.171 Uiso 1 1 calc R
H15C H 0.5877 0.4358 0.6076 0.171 Uiso 1 1 calc R
C16 C 0.0943(15) -0.0132(11) 0.4102(10) 0.184(6) Uani 1 1 d .
H16 H 0.1406 0.0339 0.4158 0.221 Uiso 1 1 calc R
C17 C 0.0158(15) -0.1480(14) 0.4560(18) 0.302(14) Uani 1 1 d .
H17A H 0.0201 -0.1924 0.5012 0.454 Uiso 1 1 calc R
H17B H 0.0256 -0.1763 0.4007 0.454 Uiso 1 1 calc R
H17C H -0.0501 -0.1200 0.4564 0.454 Uiso 1 1 calc R
C18 C 0.1596(11) -0.0773(13) 0.5436(8) 0.224(9) Uani 1 1 d .
H18A H 0.1493 -0.1284 0.5805 0.336 Uiso 1 1 calc R
H18B H 0.1466 -0.0230 0.5755 0.336 Uiso 1 1 calc R
H18C H 0.2286 -0.0769 0.5242 0.336 Uiso 1 1 calc R
N1 N 0.9185(3) 0.2537(2) 0.8088(2) 0.0372(8) Uani 1 1 d .
N2 N 0.6729(3) 0.2245(2) 0.5495(2) 0.0401(9) Uani 1 1 d .
N3 N 0.6076(2) 0.1732(2) 0.5056(2) 0.0331(8) Uani 1 1 d .
N4 N 0.5981(2) 0.0946(2) 0.5452(2) 0.0298(7) Uani 1 1 d .
N5 N 0.6575(3) 0.0926(2) 0.6161(2) 0.0367(8) Uani 1 1 d .
N6 N 0.1258(3) 0.2145(2) 0.8490(2) 0.0359(8) Uani 1 1 d .
N7 N 0.3729(3) 0.0731(2) 0.6399(2) 0.0355(8) Uani 1 1 d .
N8 N 0.4262(2) 0.00257(19) 0.6142(2) 0.0289(7) Uani 1 1 d .
N9 N 0.4163(3) -0.0657(2) 0.6690(2) 0.0382(8) Uani 1 1 d .
N10 N 0.3553(3) -0.0398(2) 0.7329(2) 0.0421(9) Uani 1 1 d .
N11 N 0.4138(2) 0.1238(2) 0.4479(2) 0.0332(7) Uani 1 1 d .
N12 N 0.3284(3) 0.1453(3) 0.4548(3) 0.0582(11) Uani 1 1 d .
N13 N 0.2449(4) 0.1661(6) 0.4649(6) 0.137(3) Uani 1 1 d .
N14 N 0.4730(6) 0.3594(5) 0.6411(4) 0.1130(16) Uani 1 1 d U
N15 N 0.0915(8) -0.0823(7) 0.4700(8) 0.149(3) Uani 1 1 d .
O1 O 0.4634(3) 0.3352(3) 0.4971(2) 0.0626(10) Uani 1 1 d .
O2 O 0.0302(12) -0.0167(12) 0.3464(8) 0.282(9) Uani 1 1 d .
O1W O 0.6022(11) 0.0934(8) 0.9297(10) 0.197(5) Uani 0.70 1 d P
O2W O 0.7853(18) 0.4795(13) 0.5608(14) 0.128(7) Uani 0.30 1 d P

loop_
_atom_site_aniso_label
_atom_site_aniso_U_11
_atom_site_aniso_U_22
_atom_site_aniso_U_33
_atom_site_aniso_U_23
_atom_site_aniso_U_13
_atom_site_aniso_U_12
Cu1 0.0280(4) 0.0261(4) 0.0200(3) -0.0020(2) -0.0007(2) -0.0016(2)
Cu2 0.0321(3) 0.0392(3) 0.0256(3) 0.0106(2) -0.0091(2) -0.0080(2)
C1 0.056(3) 0.041(2) 0.050(3) 0.003(2) -0.025(2) -0.007(2)
C2 0.061(3) 0.045(3) 0.046(3) 0.008(2) -0.027(2) -0.011(2)
C3 0.046(2) 0.042(2) 0.030(2) 0.0011(18) -0.0160(19) -0.0048(19)
C4 0.079(3) 0.036(2) 0.050(3) 0.001(2) -0.033(3) -0.010(2)
C5 0.073(3) 0.040(3) 0.046(3) -0.001(2) -0.028(2) -0.001(2)
C6 0.045(2) 0.040(2) 0.030(2) 0.0013(18) -0.0139(19) -0.006(2)
C7 0.056(3) 0.042(2) 0.040(3) 0.003(2) 0.005(2) 0.016(2)
C8 0.067(3) 0.047(3) 0.032(2) 0.004(2) 0.012(2) 0.016(2)
C9 0.040(2) 0.044(2) 0.030(2) -0.0019(18) 0.0032(17) 0.0079(19)
C10 0.065(3) 0.047(3) 0.032(2) 0.007(2) 0.010(2) 0.024(2)
C11 0.058(3) 0.055(3) 0.027(2) 0.002(2) 0.007(2) 0.019(2)
C12 0.041(2) 0.034(2) 0.027(2) 0.0004(16) 0.0085(17) 0.0039(18)
C13 0.087(4) 0.079(4) 0.054(4) -0.017(3) 0.011(3) -0.018(3)
C14 0.178(4) 0.108(3) 0.060(2) -0.016(2) 0.017(3) -0.056(3)
C15 0.177(4) 0.106(3) 0.060(2) -0.017(2) 0.016(3) -0.056(3)
C16 0.27(2) 0.161(13) 0.124(11) 0.020(9) 0.015(12) 0.029(12)
C17 0.239(19) 0.223(19) 0.45(4) -0.11(2) 0.17(2) -0.088(16)
C18 0.183(13) 0.38(3) 0.107(9) -0.007(12) -0.028(9) 0.060(16)
N1 0.0397(19) 0.040(2) 0.0318(18) -0.0045(15) -0.0128(15) 0.0039(16)
N2 0.049(2) 0.0361(18) 0.0343(19) 0.0044(15) -0.0208(16) -0.0119(16)
N3 0.0370(18) 0.0322(18) 0.0296(18) 0.0053(14) -0.0076(14) -0.0074(15)
N4 0.0363(17) 0.0301(17) 0.0227(16) 0.0017(13) -0.0090(13) -0.0043(14)
N5 0.045(2) 0.0367(19) 0.0276(18) 0.0036(14) -0.0148(15) -0.0053(16)
N6 0.0406(19) 0.0381(19) 0.0289(18) -0.0070(15) -0.0034(15) 0.0079(15)
N7 0.047(2) 0.0292(17) 0.0304(18) 0.0014(14) 0.0085(15) 0.0074(15)
N8 0.0356(18) 0.0245(16) 0.0266(17) 0.0011(13) 0.0033(14) 0.0021(13)
N9 0.050(2) 0.0366(19) 0.0285(17) 0.0040(15) 0.0098(16) 0.0031(16)
N10 0.053(2) 0.0367(19) 0.037(2) 0.0053(16) 0.0153(17) 0.0106(17)
N11 0.0281(18) 0.0376(19) 0.0337(18) 0.0013(15) -0.0019(14) -0.0035(15)
N12 0.039(2) 0.062(3) 0.073(3) 0.023(2) 0.001(2) -0.003(2)
N13 0.048(3) 0.164(7) 0.201(9) 0.078(6) 0.032(4) 0.028(4)
N14 0.176(4) 0.105(3) 0.058(2) -0.017(2) 0.017(3) -0.056(3)
N15 0.145(8) 0.138(8) 0.162(9) -0.023(7) 0.002(7) -0.007(6)
O1 0.080(2) 0.069(3) 0.039(2) -0.0048(17) -0.0069(18) 0.001(2)
O2 0.312(15) 0.41(2) 0.126(8) 0.000(10) -0.023(9) 0.161(15)
O1W 0.200(12) 0.139(10) 0.249(15) 0.021(10) -0.021(11) -0.013(8)
O2W 0.164(18) 0.101(13) 0.116(15) 0.040(12) -0.021(14) -0.053(13)

loop_
_atom_type_symbol
_atom_type_description
_atom_type_scat_dispersion_real
_atom_type_scat_dispersion_imag
_atom_type_scat_source
C C 0.0033 0.0016 'International Tables Vol C Tables 4.2.6.8 and 6.1.1.4'
H H 0.0000 0.0000 'International Tables Vol C Tables 4.2.6.8 and 6.1.1.4'
N N 0.0061 0.0033 'International Tables Vol C Tables 4.2.6.8 and 6.1.1.4'
O O 0.0106 0.0060 'International Tables Vol C Tables 4.2.6.8 and 6.1.1.4'
Cu Cu 0.3201 1.2651 'International Tables Vol C Tables 4.2.6.8 and 6.1.1.4'

loop_
_geom_angle_atom_site_label_1
_geom_angle_atom_site_label_2
_geom_angle_atom_site_label_3
_geom_angle
_geom_angle_site_symmetry_1
_geom_angle_site_symmetry_3
N4 Cu1 N4 180.00(13) . 3_656
N4 Cu1 N8 89.92(13) . 3_656
N4 Cu1 N8 90.08(13) 3_656 3_656
N4 Cu1 N8 90.08(13) . .
N4 Cu1 N8 89.92(13) 3_656 .
N8 Cu1 N8 180.0 3_656 .
N4 Cu1 N11 82.55(12) . .
N4 Cu1 N11 97.45(12) 3_656 .
N8 Cu1 N11 87.33(12) 3_656 .
N8 Cu1 N11 92.67(12) . .
N4 Cu1 N11 97.45(12) . 3_656
N4 Cu1 N11 82.55(12) 3_656 3_656
N8 Cu1 N11 92.67(12) 3_656 3_656
N8 Cu1 N11 87.33(12) . 3_656
N11 Cu1 N11 180.0 . 3_656
N11 Cu2 N1 89.33(14) . 4_565
N11 Cu2 N6 174.83(14) . 4_665
N1 Cu2 N6 89.71(14) 4_565 4_665
N11 Cu2 N3 87.71(13) . .
N1 Cu2 N3 174.68(14) 4_565 .
N6 Cu2 N3 93.62(13) 4_665 .
N1 C1 C2 123.1(4) . .
N1 C1 H1 118.4 . .
C2 C1 H1 118.4 . .
C1 C2 C3 118.8(4) . .
C1 C2 H2 120.6 . .
C3 C2 H2 120.6 . .
C2 C3 C4 118.7(4) . .
C2 C3 C6 121.7(4) . .
C4 C3 C6 119.7(4) . .
C5 C4 C3 119.1(4) . .
C5 C4 H4 120.4 . .
C3 C4 H4 120.4 . .
N1 C5 C4 122.2(4) . .
N1 C5 H5 118.9 . .
C4 C5 H5 118.9 . .
N5 C6 N2 112.9(3) . .
N5 C6 C3 123.9(4) . .
N2 C6 C3 123.2(4) . .
N6 C7 C8 123.5(4) . .
N6 C7 H7 118.2 . .
C8 C7 H7 118.2 . .
C7 C8 C9 119.7(4) . .
C7 C8 H8 120.1 . .
C9 C8 H8 120.1 . .
C8 C9 C10 117.1(4) . .
C8 C9 C12 120.7(4) . .
C10 C9 C12 122.2(4) . .
C11 C10 C9 119.3(4) . .
C11 C10 H10 120.4 . .
C9 C10 H10 120.4 . .
N6 C11 C10 123.3(4) . .
N6 C11 H11 118.4 . .
C10 C11 H11 118.4 . .
N7 C12 N10 112.5(3) . .
N7 C12 C9 121.2(4) . .
N10 C12 C9 126.3(4) . .
O1 C13 N14 124.9(6) . .
O1 C13 H13 117.6 . .
N14 C13 H13 117.6 . .
N14 C14 H14A 109.5 . .
N14 C14 H14B 109.5 . .
H14A C14 H14B 109.5 . .
N14 C14 H14C 109.5 . .
H14A C14 H14C 109.5 . .
H14B C14 H14C 109.5 . .
N14 C15 H15A 109.5 . .
N14 C15 H15B 109.5 . .
H15A C15 H15B 109.5 . .
N14 C15 H15C 109.5 . .
H15A C15 H15C 109.5 . .
H15B C15 H15C 109.5 . .
O2 C16 N15 117.0(18) . .
O2 C16 H16 121.5 . .
N15 C16 H16 121.5 . .
N15 C17 H17A 109.5 . .
N15 C17 H17B 109.5 . .
H17A C17 H17B 109.5 . .
N15 C17 H17C 109.5 . .
H17A C17 H17C 109.5 . .
H17B C17 H17C 109.5 . .
N15 C18 H18A 109.5 . .
N15 C18 H18B 109.5 . .
H18A C18 H18B 109.5 . .
N15 C18 H18C 109.5 . .
H18A C18 H18C 109.5 . .
H18B C18 H18C 109.5 . .
C5 N1 C1 118.1(4) . .
C5 N1 Cu2 120.2(3) . 4_666
C1 N1 Cu2 121.6(3) . 4_666
N3 N2 C6 103.8(3) . .
N2 N3 N4 109.9(3) . .
N2 N3 Cu2 127.8(3) . .
N4 N3 Cu2 121.8(2) . .
N3 N4 N5 109.7(3) . .
N3 N4 Cu1 121.3(2) . .
N5 N4 Cu1 128.9(2) . .
N4 N5 C6 103.7(3) . .
C7 N6 C11 117.0(4) . .
C7 N6 Cu2 118.6(3) . 4_566
C11 N6 Cu2 124.1(3) . 4_566
N8 N7 C12 103.8(3) . .
N7 N8 N9 110.8(3) . .
N7 N8 Cu1 122.6(2) . .
N9 N8 Cu1 126.3(2) . .
N8 N9 N10 108.4(3) . .
N9 N10 C12 104.5(3) . .
N12 N11 Cu2 121.6(3) . .
N12 N11 Cu1 130.7(3) . .
Cu2 N11 Cu1 106.80(14) . .
N13 N12 N11 177.5(7) . .
C13 N14 C15 120.6(6) . .
C13 N14 C14 121.9(6) . .
C15 N14 C14 117.5(6) . .
C16 N15 C17 116.2(17) . .
C16 N15 C18 117.7(13) . .
C17 N15 C18 126.0(18) . .

loop_
_geom_bond_atom_site_label_1
_geom_bond_atom_site_label_2
_geom_bond_distance
_geom_bond_site_symmetry_2
Cu1 N4 2.020(3) .
Cu1 N4 2.020(3) 3_656
Cu1 N8 2.024(3) 3_656
Cu1 N8 2.024(3) .
Cu1 N11 2.296(3) .
Cu1 N11 2.296(3) 3_656
Cu2 N11 1.989(3) .
Cu2 N1 2.012(3) 4_565
Cu2 N6 2.017(3) 4_665
Cu2 N3 2.022(3) .
C1 N1 1.337(6) .
C1 C2 1.361(6) .
C1 H1 0.9300 .
C2 C3 1.371(6) .
C2 H2 0.9300 .
C3 C4 1.379(6) .
C3 C6 1.479(5) .
C4 C5 1.376(6) .
C4 H4 0.9300 .
C5 N1 1.326(6) .
C5 H5 0.9300 .
C6 N5 1.330(5) .
C6 N2 1.336(5) .
C7 N6 1.335(6) .
C7 C8 1.369(6) .
C7 H7 0.9300 .
C8 C9 1.381(6) .
C8 H8 0.9300 .
C9 C10 1.403(6) .
C9 C12 1.467(6) .
C10 C11 1.368(6) .
C10 H10 0.9300 .
C11 N6 1.343(6) .
C11 H11 0.9300 .
C12 N7 1.332(5) .
C12 N10 1.338(5) .
C13 O1 1.206(7) .
C13 N14 1.327(8) .
C13 H13 0.9300 .
C14 N14 1.426(9) .
C14 H14A 0.9600 .
C14 H14B 0.9600 .
C14 H14C 0.9600 .
C15 N14 1.422(9) .
C15 H15A 0.9600 .
C15 H15B 0.9600 .
C15 H15C 0.9600 .
C16 O2 1.282(18) .
C16 N15 1.381(16) .
C16 H16 0.9300 .
C17 N15 1.407(18) .
C17 H17A 0.9600 .
C17 H17B 0.9600 .
C17 H17C 0.9600 .
C18 N15 1.432(14) .
C18 H18A 0.9600 .
C18 H18B 0.9600 .
C18 H18C 0.9600 .
N1 Cu2 2.012(3) 4_666
N2 N3 1.323(5) .
N3 N4 1.324(4) .
N4 N5 1.329(4) .
N6 Cu2 2.017(3) 4_566
N7 N8 1.325(4) .
N8 N9 1.328(4) .
N9 N10 1.337(5) .
N11 N12 1.172(5) .
N12 N13 1.153(7) .

loop_
_geom_torsion_atom_site_label_1
_geom_torsion_atom_site_label_2
_geom_torsion_atom_site_label_3
_geom_torsion_atom_site_label_4
_geom_torsion
_geom_torsion_site_symmetry_1
_geom_torsion_site_symmetry_4
N1 C1 C2 C3 1.4(8) . .
C1 C2 C3 C4 0.3(8) . .
C1 C2 C3 C6 -179.2(5) . .
C2 C3 C4 C5 -1.0(8) . .
C6 C3 C4 C5 178.6(5) . .
C3 C4 C5 N1 0.0(9) . .
C2 C3 C6 N5 -175.3(5) . .
C4 C3 C6 N5 5.2(7) . .
C2 C3 C6 N2 4.7(7) . .
C4 C3 C6 N2 -174.8(5) . .
N6 C7 C8 C9 -0.5(8) . .
C7 C8 C9 C10 -0.2(7) . .
C7 C8 C9 C12 179.9(4) . .
C8 C9 C10 C11 0.8(7) . .
C12 C9 C10 C11 -179.3(4) . .
C9 C10 C11 N6 -0.8(8) . .
C8 C9 C12 N7 16.1(6) . .
C10 C9 C12 N7 -163.7(4) . .
C8 C9 C12 N10 -161.2(5) . .
C10 C9 C12 N10 18.9(7) . .
C4 C5 N1 C1 1.7(8) . .
C4 C5 N1 Cu2 177.6(4) . 4_666
C2 C1 N1 C5 -2.4(8) . .
C2 C1 N1 Cu2 -178.2(4) . 4_666
N5 C6 N2 N3 -0.4(5) . .
C3 C6 N2 N3 179.7(4) . .
C6 N2 N3 N4 0.4(5) . .
C6 N2 N3 Cu2 172.4(3) . .
N11 Cu2 N3 N2 -145.8(4) . .
N1 Cu2 N3 N2 -89.5(15) 4_565 .
N6 Cu2 N3 N2 39.2(4) 4_665 .
N11 Cu2 N3 N4 25.3(3) . .
N1 Cu2 N3 N4 81.7(15) 4_565 .
N6 Cu2 N3 N4 -149.7(3) 4_665 .
N2 N3 N4 N5 -0.2(4) . .
Cu2 N3 N4 N5 -172.8(3) . .
N2 N3 N4 Cu1 177.3(3) . .
Cu2 N3 N4 Cu1 4.7(4) . .
N4 Cu1 N4 N3 158(100) 3_656 .
N8 Cu1 N4 N3 59.5(3) 3_656 .
N8 Cu1 N4 N3 -120.5(3) . .
N11 Cu1 N4 N3 -27.8(3) . .
N11 Cu1 N4 N3 152.2(3) 3_656 .
N4 Cu1 N4 N5 -25(100) 3_656 .
N8 Cu1 N4 N5 -123.5(3) 3_656 .
N8 Cu1 N4 N5 56.5(3) . .
N11 Cu1 N4 N5 149.2(3) . .
N11 Cu1 N4 N5 -30.8(3) 3_656 .
N3 N4 N5 C6 0.0(4) . .
Cu1 N4 N5 C6 -177.3(3) . .
N2 C6 N5 N4 0.2(5) . .
C3 C6 N5 N4 -179.8(4) . .
C8 C7 N6 C11 0.5(7) . .
C8 C7 N6 Cu2 -173.7(4) . 4_566
C10 C11 N6 C7 0.1(7) . .
C10 C11 N6 Cu2 174.0(4) . 4_566
N10 C12 N7 N8 0.3(5) . .
C9 C12 N7 N8 -177.4(4) . .
C12 N7 N8 N9 0.0(4) . .
C12 N7 N8 Cu1 174.7(3) . .
N4 Cu1 N8 N7 67.9(3) . .
N4 Cu1 N8 N7 -112.1(3) 3_656 .
N8 Cu1 N8 N7 -112(100) 3_656 .
N11 Cu1 N8 N7 -14.6(3) . .
N11 Cu1 N8 N7 165.4(3) 3_656 .
N4 Cu1 N8 N9 -118.2(3) . .
N4 Cu1 N8 N9 61.8(3) 3_656 .
N8 Cu1 N8 N9 62(100) 3_656 .
N11 Cu1 N8 N9 159.2(3) . .
N11 Cu1 N8 N9 -20.8(3) 3_656 .
N7 N8 N9 N10 -0.2(4) . .
Cu1 N8 N9 N10 -174.7(3) . .
N8 N9 N10 C12 0.4(4) . .
N7 C12 N10 N9 -0.4(5) . .
C9 C12 N10 N9 177.1(4) . .
N1 Cu2 N11 N12 -44.0(4) 4_565 .
N6 Cu2 N11 N12 -123.3(14) 4_665 .
N3 Cu2 N11 N12 131.6(4) . .
N1 Cu2 N11 Cu1 145.50(16) 4_565 .
N6 Cu2 N11 Cu1 66.2(15) 4_665 .
N3 Cu2 N11 Cu1 -38.93(15) . .
N4 Cu1 N11 N12 -128.5(4) . .
N4 Cu1 N11 N12 51.5(4) 3_656 .
N8 Cu1 N11 N12 141.2(4) 3_656 .
N8 Cu1 N11 N12 -38.8(4) . .
N11 Cu1 N11 N12 -18(100) 3_656 .
N4 Cu1 N11 Cu2 40.76(15) . .
N4 Cu1 N11 Cu2 -139.24(15) 3_656 .
N8 Cu1 N11 Cu2 -49.51(15) 3_656 .
N8 Cu1 N11 Cu2 130.49(15) . .
N11 Cu1 N11 Cu2 151(100) 3_656 .
Cu2 N11 N12 N13 -114(15) . .
Cu1 N11 N12 N13 54(15) . .
O1 C13 N14 C15 -2.1(14) . .
O1 C13 N14 C14 179.8(8) . .
O2 C16 N15 C17 -2(2) . .
O2 C16 N15 C18 -177.4(13) . .
